data_2202555
loop_
_publ_author_name
'Daniel E. Lynch'
'Peter C. Healy'

_publ_section_title
;
 Ethane-1,2-diammonium bis(4-nitrobenzoate) dihydrate
;
_journal_issue 7
_journal_name_full 'Acta Crystallographica Section E'
_journal_page_first o1058
_journal_page_last o1059
_journal_paper_doi 10.1107/S1600536803014144
_journal_volume 59
_journal_year 2003
_chemical_formula_iupac 'C2 H10 N2 2+, 2C7 H4 N O4 1-, 2H2 O'
_chemical_formula_moiety 'C2 H10 N2 2+, 2C7 H4 N O4 1-, 2H2 O'
_chemical_formula_sum 'C16 H22 N4 O10'
_chemical_formula_weight 430.38
_chemical_melting_point 465
_chemical_name_systematic
;
Ethane-1,2-diammonium bis(4-nitrobenzoate) bishydrate
;
_space_group_IT_number 2
_symmetry_cell_setting triclinic
_symmetry_space_group_name_Hall '-P 1'
_symmetry_space_group_name_H-M 'P -1'
_atom_sites_solution_hydrogens geom
_atom_sites_solution_primary direct
_atom_sites_solution_secondary difmap
_audit_creation_method SHELXL-97
_cell_angle_alpha 89.47(2)
_cell_angle_beta 89.17(2)
_cell_angle_gamma 84.72(8)
_cell_formula_units_Z 4
_cell_length_a 12.213(2)
_cell_length_b 22.317(2)
_cell_length_c 7.091(5)
_cell_measurement_reflns_used 25
_cell_measurement_temperature 298(2)
_cell_measurement_theta_max 19.2
_cell_measurement_theta_min 13.0
_cell_volume 1924.2(14)
_computing_cell_refinement 'MSC/AFC Diffractometer Control Software'
_computing_data_collection
;
MSC/AFC Diffractometer Control Software
(Molecular Structure Corporation, 1993)
;
_computing_data_reduction 'TEXSAN (Molecular Structure Corporation, 1985)'
_computing_molecular_graphics 'PLUTON94 (Spek, 1994) and PLATON97 (Spek, 1997)'
_computing_publication_material SHELXL97
_computing_structure_refinement 'SHELXL97 (Sheldrick, 1997)'
_computing_structure_solution 'SHELXS97 (Sheldrick, 1997)'
_diffrn_ambient_temperature 298(2)
_diffrn_measured_fraction_theta_full 0.963
_diffrn_measured_fraction_theta_max 0.963
_diffrn_measurement_device_type 'Rigaku AFC7-R'
_diffrn_measurement_method \w-2\q
_diffrn_radiation_monochromator graphite
_diffrn_radiation_source 'Rigaku rotating anode'
_diffrn_radiation_type MoK\a
_diffrn_radiation_wavelength 0.71073
_diffrn_reflns_av_R_equivalents 0.0000
_diffrn_reflns_av_sigmaI/netI 0.0642
_diffrn_reflns_limit_h_max 14
_diffrn_reflns_limit_h_min 0
_diffrn_reflns_limit_k_max 26
_diffrn_reflns_limit_k_min -26
_diffrn_reflns_limit_l_max 8
_diffrn_reflns_limit_l_min -8
_diffrn_reflns_number 6810
_diffrn_reflns_theta_full 25.37
_diffrn_reflns_theta_max 25.37
_diffrn_reflns_theta_min 2.59
_diffrn_standards_decay_% 0.42
_diffrn_standards_interval_count 150
_diffrn_standards_number 3
_exptl_absorpt_coefficient_mu 0.125
_exptl_absorpt_correction_type none
_exptl_crystal_colour colourless
_exptl_crystal_density_diffrn 1.486
_exptl_crystal_density_method 'not measured'
_exptl_crystal_description needle
_exptl_crystal_F_000 904
_exptl_crystal_size_max 0.40
_exptl_crystal_size_mid 0.20
_exptl_crystal_size_min 0.10
_refine_diff_density_max 0.210
_refine_diff_density_min -0.300
_refine_ls_extinction_method none
_refine_ls_goodness_of_fit_ref 0.995
_refine_ls_hydrogen_treatment mixed
_refine_ls_matrix_type full
_refine_ls_number_parameters 577
_refine_ls_number_reflns 6810
_refine_ls_number_restraints 0
_refine_ls_restrained_S_all 0.995
_refine_ls_R_factor_all 0.1228
_refine_ls_R_factor_gt 0.0436
_refine_ls_shift/su_max <0.001
_refine_ls_shift/su_mean <0.001
_refine_ls_structure_factor_coef Fsqd
_refine_ls_weighting_details 'w = 1/[\s^2^(Fo^2^)+(0.0767P)^2^] where P = (Fo^2^+2Fc^2^)/3'
_refine_ls_weighting_scheme calc
_refine_ls_wR_factor_gt 0.1161
_refine_ls_wR_factor_ref 0.1501
_reflns_number_gt 3360
_reflns_number_total 6810
_reflns_threshold_expression I>2\s(I)
_cod_data_source_file cv6203.cif
_cod_data_source_block I
_cod_depositor_comments
;
The following automatic conversions were performed:
'_symmetry_cell_setting' value 'Triclinic' changed to 'triclinic'
according to '/home/saulius/struct/CIF-dictionaries/cif_core.dic'
dictionary named 'cif_core.dic' version 2.4.1 from 2010-06-29.

Automatic conversion script
Id: cif_fix_enum 1527 2010-12-29 10:47:43Z saulius 

The following automatic conversions were performed:

'_chemical_melting_point' value '465 K' was changed to '465' - the
value should be numeric and without a unit designator.

Automatic conversion script
Id: cif_fix_values 1646 2011-03-28 12:23:43Z adriana 

The following automatic conversions were performed:

'_chemical_melting_point' value '465 K' was changed to '465' - the
value should be numeric and without a unit
designator.

'_symmetry_cell_setting' value 'Triclinic' changed to
'triclinic' according to
/home/saulius/struct/CIF-dictionaries/cif_core.dic dictionary named
'cif_core.dic' version 2.4.1 from 2010-06-29.

Automatic conversion script
Id: cif_fix_values 1715 2011-07-08 13:25:40Z adriana 
;
_cod_database_code 2202555
_cod_database_fobs_code 2202555

loop_
_symmetry_equiv_pos_as_xyz
'x, y, z'
'-x, -y, -z'

loop_
_atom_site_label
_atom_site_fract_x
_atom_site_fract_y
_atom_site_fract_z
_atom_site_U_iso_or_equiv
_atom_site_adp_type
_atom_site_calc_flag
_atom_site_refinement_flags
_atom_site_occupancy
_atom_site_disorder_assembly
_atom_site_disorder_group
_atom_site_type_symbol
N1A 0.23216(19) 0.54109(10) 0.5570(3) 0.0426(6) Uani d . 1 . . N
H11A 0.2902 0.5203 0.6083 0.053 Uiso calc R 1 . . H
H12A 0.1824 0.5514 0.6466 0.053 Uiso calc R 1 . . H
H13A 0.2532 0.5741 0.5013 0.053 Uiso calc R 1 . . H
C2A 0.1823(3) 0.50264(14) 0.4122(4) 0.0508(8) Uani d . 1 . . C
H21A 0.1451 0.4717 0.4773 0.064 Uiso calc R 1 . . H
H22A 0.1275 0.5276 0.3421 0.064 Uiso calc R 1 . . H
C3A 0.2647(3) 0.47324(13) 0.2766(4) 0.0501(8) Uani d . 1 . . C
H31A 0.3260 0.4539 0.3469 0.063 Uiso calc R 1 . . H
H32A 0.2312 0.4422 0.2094 0.063 Uiso calc R 1 . . H
N4A 0.30677(19) 0.51532(10) 0.1391(3) 0.0419(6) Uani d . 1 . . N
H41A 0.2506 0.5360 0.0825 0.052 Uiso calc R 1 . . H
H42A 0.3485 0.4948 0.0533 0.052 Uiso calc R 1 . . H
H43A 0.3467 0.5406 0.1982 0.052 Uiso calc R 1 . . H
C1B 0.5510(2) 0.30216(12) 0.6369(3) 0.0332(6) Uani d . 1 . . C
C11B 0.6082(2) 0.35913(13) 0.6421(4) 0.0399(7) Uani d . 1 . . C
O10B 0.55370(17) 0.40763(10) 0.6822(4) 0.0641(7) Uani d . 1 . . O
O11B 0.70769(17) 0.35512(9) 0.6090(4) 0.0650(7) Uani d . 1 . . O
C2B 0.4414(2) 0.30245(12) 0.5804(4) 0.0375(7) Uani d . 1 . . C
H2B 0.4017 0.3387 0.5498 0.047 Uiso calc R 1 . . H
C3B 0.3915(2) 0.24917(13) 0.5696(4) 0.0381(7) Uani d . 1 . . C
H3B 0.3195 0.2490 0.5286 0.048 Uiso calc R 1 . . H
C4B 0.4518(2) 0.19635(12) 0.6215(4) 0.0384(7) Uani d . 1 . . C
N41B 0.3984(2) 0.13999(12) 0.6152(4) 0.0513(7) Uani d . 1 . . N
O41B 0.3031(2) 0.14151(11) 0.5588(4) 0.0746(7) Uani d . 1 . . O
O42B 0.4509(2) 0.09368(11) 0.6659(4) 0.0750(7) Uani d . 1 . . O
C5B 0.5598(2) 0.19450(13) 0.6796(4) 0.0412(7) Uani d . 1 . . C
H5B 0.5982 0.1583 0.7145 0.051 Uiso calc R 1 . . H
C6B 0.6094(2) 0.24795(12) 0.6847(4) 0.0370(7) Uani d . 1 . . C
H6B 0.6825 0.2475 0.7205 0.046 Uiso calc R 1 . . H
C1C 0.0584(2) 0.31712(12) 0.8603(4) 0.0349(6) Uani d . 1 . . C
C11C 0.1147(2) 0.37438(13) 0.8531(4) 0.0427(7) Uani d . 1 . . C
O10C 0.20968(17) 0.37066(10) 0.7932(4) 0.0689(7) Uani d . 1 . . O
O11C 0.06181(19) 0.42206(10) 0.9060(4) 0.0724(8) Uani d . 1 . . O
C2C 0.1165(2) 0.26292(12) 0.8119(4) 0.0360(6) Uani d . 1 . . C
H2C 0.1896 0.2627 0.7732 0.045 Uiso calc R 1 . . H
C3C 0.0684(2) 0.20914(12) 0.8196(4) 0.0381(7) Uani d . 1 . . C
H3C 0.1077 0.1730 0.7866 0.048 Uiso calc R 1 . . H
C4C -0.0391(2) 0.21130(12) 0.8777(4) 0.0357(6) Uani d . 1 . . C
N41C -0.0913(2) 0.15434(11) 0.8885(3) 0.0487(6) Uani d . 1 . . N
O41C -0.0347(2) 0.10731(10) 0.8572(4) 0.0763(8) Uani d . 1 . . O
O42C -0.1883(2) 0.15646(10) 0.9308(4) 0.0708(7) Uani d . 1 . . O
C5C -0.1000(2) 0.26391(12) 0.9253(4) 0.0380(7) Uani d . 1 . . C
H5C -0.1733 0.2637 0.9627 0.047 Uiso calc R 1 . . H
C6C -0.0508(2) 0.31696(12) 0.9169(4) 0.0372(7) Uani d . 1 . . C
H6C -0.0909 0.3529 0.9493 0.047 Uiso calc R 1 . . H
N1D 0.31709(19) 0.01744(10) 0.3166(3) 0.0422(6) Uani d . 1 . . N
H11D 0.3579 -0.0031 0.4026 0.053 Uiso calc R 1 . . H
H12D 0.2586 0.0368 0.3726 0.053 Uiso calc R 1 . . H
H13D 0.3568 0.0440 0.2595 0.053 Uiso calc R 1 . . H
C2D 0.2798(3) -0.02539(12) 0.1725(4) 0.0461(7) Uani d . 1 . . C
H21D 0.2485 -0.0582 0.2382 0.058 Uiso calc R 1 . . H
H22D 0.3436 -0.0424 0.1015 0.058 Uiso calc R 1 . . H
C3D 0.1956(2) 0.00314(13) 0.0350(4) 0.0463(8) Uani d . 1 . . C
H31D 0.1620 -0.0285 -0.0295 0.058 Uiso calc R 1 . . H
H32D 0.1382 0.0266 0.1054 0.058 Uiso calc R 1 . . H
N4D 0.24285(19) 0.04236(10) -0.1063(3) 0.0426(6) Uani d . 1 . . N
H41D 0.2636 0.0749 -0.0500 0.053 Uiso calc R 1 . . H
H42D 0.1926 0.0535 -0.1925 0.053 Uiso calc R 1 . . H
H43D 0.3009 0.0225 -0.1619 0.053 Uiso calc R 1 . . H
C1E 0.4494(2) 0.20569(12) 0.1205(3) 0.0336(6) Uani d . 1 . . C
C11E 0.3959(2) 0.14704(12) 0.1124(4) 0.0374(7) Uani d . 1 . . C
O10E 0.30232(16) 0.14802(9) 0.0421(3) 0.0519(5) Uani d . 1 . . O
O11E 0.44859(16) 0.10078(9) 0.1802(3) 0.0554(6) Uani d . 1 . . O
C2E 0.3873(2) 0.25904(12) 0.0739(4) 0.0354(6) Uani d . 1 . . C
H2E 0.3147 0.2581 0.0373 0.044 Uiso calc R 1 . . H
C3E 0.4326(2) 0.31335(12) 0.0816(4) 0.0393(7) Uani d . 1 . . C
H3E 0.3910 0.3492 0.0526 0.049 Uiso calc R 1 . . H
C4E 0.5415(2) 0.31327(12) 0.1335(4) 0.0374(7) Uani d . 1 . . C
N41E 0.5910(2) 0.37068(12) 0.1401(3) 0.0519(7) Uani d . 1 . . N
O41E 0.5309(2) 0.41736(11) 0.1533(4) 0.0830(8) Uani d . 1 . . O
O42E 0.6909(2) 0.36982(11) 0.1331(4) 0.0767(8) Uani d . 1 . . O
C5E 0.6062(2) 0.26158(13) 0.1794(4) 0.0387(7) Uani d . 1 . . C
H5E 0.6792 0.2630 0.2133 0.048 Uiso calc R 1 . . H
C6E 0.5595(2) 0.20742(13) 0.1738(4) 0.0380(7) Uani d . 1 . . C
H6E 0.6013 0.1719 0.2055 0.047 Uiso calc R 1 . . H
C1F 0.9342(2) 0.17594(12) 0.3766(4) 0.0343(6) Uani d . 1 . . C
C11F 0.8784(2) 0.11876(13) 0.3850(4) 0.0401(7) Uani d . 1 . . C
O10F 0.77933(17) 0.12319(10) 0.4250(4) 0.0663(7) Uani d . 1 . . O
O11F 0.93598(17) 0.07002(9) 0.3498(3) 0.0532(6) Uani d . 1 . . O
C2F 0.8773(2) 0.23024(12) 0.4279(4) 0.0373(7) Uani d . 1 . . C
H2F 0.8041 0.2306 0.4663 0.047 Uiso calc R 1 . . H
C3F 0.9259(2) 0.28348(12) 0.4235(4) 0.0402(7) Uani d . 1 . . C
H3F 0.8871 0.3195 0.4591 0.050 Uiso calc R 1 . . H
C4F 1.0336(2) 0.28150(12) 0.3647(4) 0.0366(7) Uani d . 1 . . C
N41F 1.0868(2) 0.33846(11) 0.3596(4) 0.0495(7) Uani d . 1 . . N
O41F 1.0315(2) 0.38479(10) 0.4007(4) 0.0734(7) Uani d . 1 . . O
O42F 1.1829(2) 0.33641(11) 0.3158(4) 0.0740(7) Uani d . 1 . . O
C5F 1.0935(2) 0.22884(12) 0.3109(4) 0.0355(6) Uani d . 1 . . C
H5F 1.1663 0.2290 0.2711 0.044 Uiso calc R 1 . . H
C6F 1.0430(2) 0.17582(12) 0.3172(4) 0.0358(6) Uani d . 1 . . C
H6F 1.0822 0.1399 0.2814 0.045 Uiso calc R 1 . . H
O1W 0.11838(18) 0.53425(11) 0.8988(3) 0.0493(6) Uani d . 1 . . O
H11 0.062(3) 0.5558(16) 0.945(5) 0.077(12) Uiso d . 1 . . H
H12 0.106(2) 0.4949(16) 0.884(4) 0.059(10) Uiso d . 1 . . H
O2W 0.35040(19) 0.45444(9) 0.7890(3) 0.0484(6) Uani d . 1 . . O
H21 0.297(3) 0.4269(19) 0.780(6) 0.102(15) Uiso d . 1 . . H
H22 0.410(3) 0.4349(15) 0.754(5) 0.068(11) Uiso d . 1 . . H
O3W 0.12918(18) 0.03580(11) 0.5424(3) 0.0472(5) Uani d . 1 . . O
H31 0.074(3) 0.0501(14) 0.492(4) 0.056(11) Uiso d . 1 . . H
H32 0.109(2) -0.0040(15) 0.577(4) 0.061(10) Uiso d . 1 . . H
O4W 0.63636(19) 0.04438(9) 0.3369(3) 0.0476(5) Uani d . 1 . . O
H41 0.578(3) 0.0638(16) 0.289(5) 0.078(13) Uiso d . 1 . . H
H42 0.689(3) 0.0755(17) 0.368(5) 0.086(12) Uiso d . 1 . . H

loop_
_atom_site_aniso_label
_atom_site_aniso_U_11
_atom_site_aniso_U_22
_atom_site_aniso_U_33
_atom_site_aniso_U_12
_atom_site_aniso_U_13
_atom_site_aniso_U_23
N1A 0.0460(14) 0.0391(14) 0.0435(14) -0.0098(11) 0.0137(11) -0.0021(11)
C2A 0.0536(19) 0.0520(19) 0.0498(19) -0.0220(16) 0.0105(15) -0.0002(15)
C3A 0.065(2) 0.0394(17) 0.0475(19) -0.0181(15) 0.0135(16) -0.0031(14)
N4A 0.0467(14) 0.0382(14) 0.0421(14) -0.0112(11) 0.0100(11) -0.0047(10)
C1B 0.0358(15) 0.0393(16) 0.0248(14) -0.0058(13) 0.0091(11) -0.0026(11)
C11B 0.0380(17) 0.0429(18) 0.0388(17) -0.0056(14) 0.0093(13) -0.0005(13)
O10B 0.0438(13) 0.0436(13) 0.1059(19) -0.0110(10) 0.0189(12) -0.0218(12)
O11B 0.0423(13) 0.0437(13) 0.109(2) -0.0095(10) 0.0236(12) 0.0093(12)
C2B 0.0405(17) 0.0390(16) 0.0325(15) -0.0016(13) 0.0063(12) -0.0027(12)
C3B 0.0348(15) 0.0490(18) 0.0315(15) -0.0095(14) 0.0031(12) -0.0086(13)
C4B 0.0458(18) 0.0439(17) 0.0276(15) -0.0158(14) 0.0083(13) -0.0042(12)
N41B 0.0610(19) 0.0481(17) 0.0475(16) -0.0218(15) 0.0128(13) -0.0073(13)
O41B 0.0642(17) 0.0748(17) 0.0904(19) -0.0353(14) -0.0017(14) -0.0126(14)
O42B 0.0865(19) 0.0475(15) 0.093(2) -0.0189(14) 0.0127(15) 0.0059(13)
C5B 0.0488(18) 0.0402(17) 0.0341(16) -0.0036(14) 0.0058(13) 0.0070(12)
C6B 0.0312(15) 0.0454(17) 0.0345(16) -0.0053(13) 0.0039(12) 0.0019(12)
C1C 0.0364(15) 0.0384(16) 0.0302(15) -0.0058(13) 0.0031(12) -0.0007(12)
C11C 0.0398(17) 0.0402(17) 0.0489(18) -0.0092(14) 0.0087(14) -0.0043(14)
O10C 0.0444(13) 0.0514(14) 0.112(2) -0.0161(11) 0.0264(13) -0.0032(13)
O11C 0.0675(15) 0.0399(13) 0.111(2) -0.0183(12) 0.0438(14) -0.0192(12)
C2C 0.0328(15) 0.0415(17) 0.0334(15) -0.0028(13) 0.0041(12) 0.0008(12)
C3C 0.0405(16) 0.0352(16) 0.0373(16) 0.0033(13) -0.0005(13) 0.0008(12)
C4C 0.0425(17) 0.0355(16) 0.0305(15) -0.0115(13) -0.0036(12) 0.0019(12)
N41C 0.0614(18) 0.0394(16) 0.0472(16) -0.0143(14) -0.0008(13) 0.0015(12)
O41C 0.0916(19) 0.0352(13) 0.102(2) -0.0118(13) 0.0213(15) -0.0014(12)
O42C 0.0616(16) 0.0569(15) 0.098(2) -0.0293(13) 0.0033(14) 0.0005(13)
C5C 0.0334(15) 0.0423(17) 0.0392(17) -0.0094(13) 0.0031(12) -0.0008(13)
C6C 0.0348(16) 0.0356(16) 0.0409(16) -0.0019(12) 0.0054(12) -0.0055(12)
N1D 0.0457(14) 0.0402(14) 0.0417(14) -0.0102(11) -0.0039(11) 0.0080(11)
C2D 0.059(2) 0.0352(16) 0.0456(18) -0.0131(14) -0.0024(15) 0.0032(13)
C3D 0.0520(19) 0.0447(18) 0.0456(18) -0.0213(15) -0.0045(14) 0.0022(14)
N4D 0.0472(14) 0.0393(14) 0.0418(14) -0.0058(11) -0.0055(11) 0.0033(11)
C1E 0.0362(15) 0.0412(16) 0.0241(14) -0.0073(13) 0.0027(11) 0.0010(11)
C11E 0.0370(17) 0.0380(17) 0.0377(16) -0.0073(13) 0.0014(13) 0.0017(13)
O10E 0.0407(12) 0.0446(12) 0.0721(15) -0.0101(10) -0.0154(11) -0.0017(10)
O11E 0.0458(12) 0.0442(13) 0.0778(16) -0.0130(10) -0.0106(11) 0.0206(11)
C2E 0.0338(15) 0.0414(17) 0.0314(15) -0.0053(13) -0.0008(12) 0.0006(12)
C3E 0.0474(18) 0.0372(16) 0.0326(15) -0.0011(14) 0.0035(13) 0.0041(12)
C4E 0.0463(17) 0.0390(16) 0.0289(15) -0.0151(14) 0.0029(12) 0.0031(12)
N41E 0.0640(19) 0.0482(17) 0.0463(16) -0.0216(15) 0.0051(13) -0.0001(12)
O41E 0.091(2) 0.0445(15) 0.115(2) -0.0194(14) 0.0112(17) -0.0072(14)
O42E 0.0630(17) 0.0728(17) 0.100(2) -0.0364(14) -0.0006(14) 0.0079(14)
C5E 0.0347(15) 0.0523(19) 0.0314(15) -0.0169(14) -0.0001(12) 0.0039(13)
C6E 0.0375(16) 0.0423(17) 0.0336(15) -0.0024(13) 0.0007(12) 0.0075(12)
C1F 0.0357(15) 0.0390(16) 0.0291(14) -0.0085(13) -0.0036(12) 0.0052(11)
C11F 0.0364(17) 0.0412(18) 0.0439(18) -0.0088(14) -0.0075(13) 0.0088(13)
O10F 0.0420(13) 0.0591(15) 0.1002(19) -0.0191(11) 0.0105(12) 0.0015(13)
O11F 0.0496(13) 0.0390(12) 0.0721(15) -0.0100(10) -0.0077(11) 0.0085(10)
C2F 0.0311(15) 0.0456(17) 0.0347(16) -0.0026(13) 0.0016(12) 0.0028(12)
C3F 0.0426(17) 0.0338(16) 0.0433(17) 0.0013(13) 0.0003(13) -0.0011(12)
C4F 0.0426(17) 0.0340(15) 0.0341(16) -0.0087(13) -0.0036(12) 0.0057(12)
N41F 0.0610(19) 0.0350(15) 0.0542(17) -0.0130(14) -0.0079(14) 0.0038(12)
O41F 0.0772(17) 0.0350(14) 0.109(2) -0.0090(13) -0.0056(15) 0.0018(13)
O42F 0.0583(16) 0.0611(16) 0.107(2) -0.0291(13) 0.0104(14) 0.0049(14)
C5F 0.0323(15) 0.0401(17) 0.0342(15) -0.0050(13) 0.0015(12) 0.0041(12)
C6F 0.0353(15) 0.0324(15) 0.0394(16) -0.0020(12) 0.0004(12) -0.0015(12)
O1W 0.0437(13) 0.0387(13) 0.0655(15) -0.0073(11) 0.0181(11) -0.0025(10)
O2W 0.0396(13) 0.0412(13) 0.0644(15) -0.0051(11) 0.0081(11) -0.0078(10)
O3W 0.0388(13) 0.0424(13) 0.0617(15) -0.0109(11) -0.0039(11) 0.0073(10)
O4W 0.0429(13) 0.0392(12) 0.0613(14) -0.0072(11) -0.0047(11) 0.0077(10)

loop_
_atom_type_symbol
_atom_type_description
_atom_type_scat_dispersion_real
_atom_type_scat_dispersion_imag
_atom_type_scat_source
C C 0.0033 0.0016 'International Tables Vol C Tables 4.2.6.8 and 6.1.1.4'
H H 0.0000 0.0000 'International Tables Vol C Tables 4.2.6.8 and 6.1.1.4'
N N 0.0061 0.0033 'International Tables Vol C Tables 4.2.6.8 and 6.1.1.4'
O O 0.0106 0.0060 'International Tables Vol C Tables 4.2.6.8 and 6.1.1.4'

loop_
_geom_angle_atom_site_label_1
_geom_angle_atom_site_label_2
_geom_angle_atom_site_label_3
_geom_angle
C2A N1A H11A 109.5
C2A N1A H12A 109.5
H11A N1A H12A 109.5
C2A N1A H13A 109.5
H11A N1A H13A 109.5
H12A N1A H13A 109.5
C3A C2A N1A 113.5(2)
C3A C2A H21A 108.9
N1A C2A H21A 108.9
C3A C2A H22A 108.9
N1A C2A H22A 108.9
H21A C2A H22A 107.7
N4A C3A C2A 113.4(2)
N4A C3A H31A 108.9
C2A C3A H31A 108.9
N4A C3A H32A 108.9
C2A C3A H32A 108.9
H31A C3A H32A 107.7
C3A N4A H41A 109.5
C3A N4A H42A 109.5
H41A N4A H42A 109.5
C3A N4A H43A 109.5
H41A N4A H43A 109.5
H42A N4A H43A 109.5
C6B C1B C2B 119.4(3)
C6B C1B C11B 119.0(2)
C2B C1B C11B 121.6(3)
O11B C11B O10B 123.2(3)
O11B C11B C1B 117.6(3)
O10B C11B C1B 119.2(2)
C3B C2B C1B 120.7(3)
C3B C2B H2B 119.6
C1B C2B H2B 119.6
C4B C3B C2B 118.1(3)
C4B C3B H3B 121.0
C2B C3B H3B 121.0
C3B C4B C5B 122.7(3)
C3B C4B N41B 118.3(3)
C5B C4B N41B 119.0(3)
O42B N41B O41B 123.0(3)
O42B N41B C4B 118.1(3)
O41B N41B C4B 118.9(3)
C4B C5B C6B 118.5(3)
C4B C5B H5B 120.8
C6B C5B H5B 120.8
C1B C6B C5B 120.6(3)
C1B C6B H6B 119.7
C5B C6B H6B 119.7
C6C C1C C2C 118.7(3)
C6C C1C C11C 121.4(2)
C2C C1C C11C 119.9(2)
O10C C11C O11C 124.7(3)
O10C C11C C1C 116.9(3)
O11C C11C C1C 118.4(2)
C3C C2C C1C 121.7(2)
C3C C2C H2C 119.1
C1C C2C H2C 119.1
C4C C3C C2C 117.3(3)
C4C C3C H3C 121.3
C2C C3C H3C 121.3
C3C C4C C5C 123.0(3)
C3C C4C N41C 118.0(3)
C5C C4C N41C 119.0(2)
O42C N41C O41C 123.2(3)
O42C N41C C4C 118.2(3)
O41C N41C C4C 118.6(3)
C4C C5C C6C 118.9(2)
C4C C5C H5C 120.6
C6C C5C H5C 120.6
C5C C6C C1C 120.4(3)
C5C C6C H6C 119.8
C1C C6C H6C 119.8
C2D N1D H11D 109.5
C2D N1D H12D 109.5
H11D N1D H12D 109.5
C2D N1D H13D 109.5
H11D N1D H13D 109.5
H12D N1D H13D 109.5
N1D C2D C3D 114.3(2)
N1D C2D H21D 108.7
C3D C2D H21D 108.7
N1D C2D H22D 108.7
C3D C2D H22D 108.7
H21D C2D H22D 107.6
N4D C3D C2D 113.3(2)
N4D C3D H31D 108.9
C2D C3D H31D 108.9
N4D C3D H32D 108.9
C2D C3D H32D 108.9
H31D C3D H32D 107.7
C3D N4D H41D 109.5
C3D N4D H42D 109.5
H41D N4D H42D 109.5
C3D N4D H43D 109.5
H41D N4D H43D 109.5
H42D N4D H43D 109.5
C2E C1E C6E 119.4(3)
C2E C1E C11E 118.8(2)
C6E C1E C11E 121.8(3)
O10E C11E O11E 124.6(3)
O10E C11E C1E 118.1(3)
O11E C11E C1E 117.3(2)
C3E C2E C1E 120.6(3)
C3E C2E H2E 119.7
C1E C2E H2E 119.7
C2E C3E C4E 118.4(3)
C2E C3E H3E 120.8
C4E C3E H3E 120.8
C5E C4E C3E 123.0(3)
C5E C4E N41E 118.0(3)
C3E C4E N41E 119.0(3)
O42E N41E O41E 122.5(3)
O42E N41E C4E 118.5(3)
O41E N41E C4E 119.0(3)
C4E C5E C6E 118.1(3)
C4E C5E H5E 121.0
C6E C5E H5E 121.0
C5E C6E C1E 120.5(3)
C5E C6E H6E 119.7
C1E C6E H6E 119.7
C6F C1F C2F 118.7(2)
C6F C1F C11F 121.0(3)
C2F C1F C11F 120.3(2)
O10F C11F O11F 125.1(3)
O10F C11F C1F 117.1(3)
O11F C11F C1F 117.8(2)
C3F C2F C1F 122.0(3)
C3F C2F H2F 119.0
C1F C2F H2F 119.0
C4F C3F C2F 117.6(3)
C4F C3F H3F 121.2
C2F C3F H3F 121.2
C3F C4F C5F 122.6(3)
C3F C4F N41F 118.1(3)
C5F C4F N41F 119.3(2)
O42F N41F O41F 123.5(3)
O42F N41F C4F 118.2(3)
O41F N41F C4F 118.3(3)
C4F C5F C6F 118.7(2)
C4F C5F H5F 120.6
C6F C5F H5F 120.6
C5F C6F C1F 120.3(3)
C5F C6F H6F 119.8
C1F C6F H6F 119.8
H11 O1W H12 113(3)
H21 O2W H22 105(3)
H31 O3W H32 102(3)
H41 O4W H42 107(3)

loop_
_geom_bond_atom_site_label_1
_geom_bond_atom_site_label_2
_geom_bond_site_symmetry_2
_geom_bond_distance
_geom_bond_publ_flag
N1A C2A . 1.514(4) ?
N1A H11A . 0.89 ?
N1A H12A . 0.89 ?
N1A H13A . 0.89 ?
C2A C3A . 1.493(4) ?
C2A H21A . 0.97 ?
C2A H22A . 0.97 ?
C3A N4A . 1.467(3) ?
C3A H31A . 0.97 ?
C3A H32A . 0.97 ?
N4A H41A . 0.89 ?
N4A H42A . 0.89 ?
N4A H43A . 0.89 ?
C1B C6B . 1.388(4) ?
C1B C2B . 1.403(4) ?
C1B C11B . 1.507(4) ?
C11B O11B . 1.229(3) ?
C11B O10B . 1.250(3) ?
C2B C3B . 1.388(4) ?
C2B H2B . 0.93 ?
C3B C4B . 1.381(4) ?
C3B H3B . 0.93 ?
C4B C5B . 1.384(4) ?
C4B N41B . 1.471(4) ?
N41B O42B . 1.219(3) ?
N41B O41B . 1.234(3) ?
C5B C6B . 1.388(4) ?
C5B H5B . 0.93 ?
C6B H6B . 0.93 ?
C1C C6C . 1.387(3) ?
C1C C2C . 1.388(4) ?
C1C C11C . 1.505(4) ?
C11C O10C . 1.226(3) ?
C11C O11C . 1.251(3) ?
C2C C3C . 1.384(4) ?
C2C H2C . 0.93 ?
C3C C4C . 1.367(4) ?
C3C H3C . 0.93 ?
C4C C5C . 1.373(4) ?
C4C N41C . 1.474(4) ?
N41C O42C . 1.215(3) ?
N41C O41C . 1.222(3) ?
C5C C6C . 1.377(4) ?
C5C H5C . 0.93 ?
C6C H6C . 0.93 ?
N1D C2D . 1.509(4) ?
N1D H11D . 0.89 ?
N1D H12D . 0.89 ?
N1D H13D . 0.89 ?
C2D C3D . 1.520(4) ?
C2D H21D . 0.97 ?
C2D H22D . 0.97 ?
C3D N4D . 1.471(3) ?
C3D H31D . 0.97 ?
C3D H32D . 0.97 ?
N4D H41D . 0.89 ?
N4D H42D . 0.89 ?
N4D H43D . 0.89 ?
C1E C2E . 1.391(4) ?
C1E C6E . 1.406(4) ?
C1E C11E . 1.517(4) ?
C11E O10E . 1.252(3) ?
C11E O11E . 1.260(3) ?
C2E C3E . 1.380(4) ?
C2E H2E . 0.93 ?
C3E C4E . 1.385(4) ?
C3E H3E . 0.93 ?
C4E C5E . 1.376(4) ?
C4E N41E . 1.467(4) ?
N41E O42E . 1.219(3) ?
N41E O41E . 1.221(3) ?
C5E C6E . 1.384(4) ?
C5E H5E . 0.93 ?
C6E H6E . 0.93 ?
C1F C6F . 1.388(4) ?
C1F C2F . 1.389(4) ?
C1F C11F . 1.502(4) ?
C11F O10F . 1.234(3) ?
C11F O11F . 1.264(3) ?
C2F C3F . 1.376(4) ?
C2F H2F . 0.93 ?
C3F C4F . 1.371(4) ?
C3F H3F . 0.93 ?
C4F C5F . 1.380(4) ?
C4F N41F . 1.480(4) ?
N41F O42F . 1.207(3) ?
N41F O41F . 1.217(3) ?
C5F C6F . 1.383(4) ?
C5F H5F . 0.93 ?
C6F H6F . 0.93 ?
O1W H11 . 0.87(4) ?
O1W H12 . 0.91(3) ?
O2W H21 . 0.94(4) ?
O2W H22 . 0.85(3) ?
O3W H31 . 0.80(3) ?
O3W H32 . 0.97(3) ?
O4W H41 . 0.87(4) ?
O4W H42 . 1.02(4) ?

loop_
_geom_hbond_atom_site_label_D
_geom_hbond_atom_site_label_H
_geom_hbond_atom_site_label_A
_geom_hbond_site_symmetry_A
_geom_hbond_distance_DH
_geom_hbond_distance_HA
_geom_hbond_distance_DA
_geom_hbond_angle_DHA
_geom_hbond_publ_flag
N1A H11A O2W . 0.89 2.03 2.833(4) 149 yes
N1A H12A O1W . 0.89 1.99 2.786(3) 148 yes
N1A H13A O11B 2_666 0.89 1.85 2.744(3) 178 yes
N4A H41A O1W 1_554 0.89 2.09 2.881(3) 147 yes
N4A H42A O2W 1_554 0.89 2.09 2.861(3) 145 yes
N4A H43A O10B 2_666 0.89 1.96 2.847(3) 175 yes
N1D H11D O4W 2_656 0.89 2.06 2.846(3) 147 yes
N1D H12D O3W . 0.89 1.97 2.781(3) 150 yes
N1D H13D O11E . 0.89 1.85 2.728(3) 171 yes
N4D H41D O10E . 0.89 1.87 2.753(3) 173 yes
N4D H42D O3W 1_554 0.89 2.10 2.881(4) 146 yes
N4D H43D O4W 2_655 0.89 2.04 2.839(4) 149 yes
O1W H11 O11C 2_567 0.87(4) 1.86(4) 2.693(3) 160(3) yes
O1W H12 O11C . 0.91(3) 1.77(4) 2.658(3) 166(3) yes
O2W H21 O10C . 0.94(4) 1.72(4) 2.653(3) 171(4) yes
O2W H22 O10B . 0.85(3) 1.87(4) 2.704(3) 168(3) yes
O3W H31 O11F 1_455 0.80(3) 1.99(3) 2.785(3) 169(3) yes
O3W H32 O11F 2_656 0.97(3) 1.70(3) 2.663(3) 174(3) yes
O4W H41 O11E . 0.87(4) 1.88(4) 2.756(3) 176(3) yes
O4W H42 O10F . 1.02(4) 1.65(4) 2.674(3) 177(3) yes

loop_
_geom_torsion_atom_site_label_1
_geom_torsion_atom_site_label_2
_geom_torsion_atom_site_label_3
_geom_torsion_atom_site_label_4
_geom_torsion
N1A C2A C3A N4A -72.5(4)
C6B C1B C11B O11B 30.2(4)
C2B C1B C11B O11B -148.1(3)
C6B C1B C11B O10B -148.7(3)
C2B C1B C11B O10B 33.0(4)
C6B C1B C2B C3B -0.8(4)
C11B C1B C2B C3B 177.5(2)
C1B C2B C3B C4B 1.9(4)
C2B C3B C4B C5B -1.3(4)
C2B C3B C4B N41B 178.4(2)
C3B C4B N41B O42B -178.1(3)
C5B C4B N41B O42B 1.6(4)
C3B C4B N41B O41B 2.1(4)
C5B C4B N41B O41B -178.2(3)
C3B C4B C5B C6B -0.4(4)
N41B C4B C5B C6B 179.9(2)
C2B C1B C6B C5B -0.9(4)
C11B C1B C6B C5B -179.3(2)
C4B C5B C6B C1B 1.6(4)
C6C C1C C11C O10C -176.7(3)
C2C C1C C11C O10C 4.1(4)
C6C C1C C11C O11C 2.5(4)
C2C C1C C11C O11C -176.7(3)
C6C C1C C2C C3C -0.3(4)
C11C C1C C2C C3C 178.9(3)
C1C C2C C3C C4C -0.2(4)
C2C C3C C4C C5C 0.8(4)
C2C C3C C4C N41C -179.4(2)
C3C C4C N41C O42C -176.4(3)
C5C C4C N41C O42C 3.4(4)
C3C C4C N41C O41C 4.7(4)
C5C C4C N41C O41C -175.5(3)
C3C C4C C5C C6C -0.9(4)
N41C C4C C5C C6C 179.4(2)
C4C C5C C6C C1C 0.3(4)
C2C C1C C6C C5C 0.3(4)
C11C C1C C6C C5C -178.9(3)
N1D C2D C3D N4D 73.6(3)
C2E C1E C11E O10E 8.5(4)
C6E C1E C11E O10E -171.5(2)
C2E C1E C11E O11E -170.3(2)
C6E C1E C11E O11E 9.7(4)
C6E C1E C2E C3E -0.7(4)
C11E C1E C2E C3E 179.3(2)
C1E C2E C3E C4E 1.1(4)
C2E C3E C4E C5E -0.6(4)
C2E C3E C4E N41E 179.3(2)
C5E C4E N41E O42E 20.2(4)
C3E C4E N41E O42E -159.7(3)
C5E C4E N41E O41E -159.4(3)
C3E C4E N41E O41E 20.6(4)
C3E C4E C5E C6E -0.2(4)
N41E C4E C5E C6E 179.8(2)
C4E C5E C6E C1E 0.7(4)
C2E C1E C6E C5E -0.2(4)
C11E C1E C6E C5E 179.8(2)
C6F C1F C11F O10F -174.4(3)
C2F C1F C11F O10F 5.3(4)
C6F C1F C11F O11F 5.2(4)
C2F C1F C11F O11F -175.1(2)
C6F C1F C2F C3F -0.8(4)
C11F C1F C2F C3F 179.5(2)
C1F C2F C3F C4F 0.5(4)
C2F C3F C4F C5F 0.0(4)
C2F C3F C4F N41F -179.9(2)
C3F C4F N41F O42F 176.8(3)
C5F C4F N41F O42F -3.2(4)
C3F C4F N41F O41F -2.8(4)
C5F C4F N41F O41F 177.3(3)
C3F C4F C5F C6F -0.3(4)
N41F C4F C5F C6F 179.7(2)
C4F C5F C6F C1F 0.0(4)
C2F C1F C6F C5F 0.5(4)
C11F C1F C6F C5F -179.7(2)
